data_7061390
loop_
_publ_author_name
'Huang, Wei'
'Lu, Jiahui'
'Fan, Qingqing'
'Li, Xiaoyan'
'Hinz, Alexander'
'Sun, Hongjian'

_publ_section_title
;
 Synthesis of aryl cobalt and iron complexes and their catalytic activity
 on hydrosilylation of alkenes
;
_journal_issue 16
_journal_name_full 'New Journal of Chemistry'
_journal_page_first 7512
_journal_page_last 7521
_journal_paper_doi 10.1039/D1NJ06133J
_journal_volume 46
_journal_year 2022
_chemical_formula_moiety 'C17 H36 F4 Fe N P4'
_chemical_formula_sum 'C17 H36 F4 Fe N P4'
_chemical_formula_weight 510.20
_space_group_crystal_system monoclinic
_space_group_IT_number 14
_space_group_name_Hall '-P 2ybc'
_space_group_name_H-M_alt 'P 1 21/c 1'
_atom_sites_solution_hydrogens geom
_audit_creation_date 2022-01-13
_audit_creation_method
;
Olex2 1.5-dev
(compiled 2021.12.21 svn.raa29eb21 for OlexSys, GUI svn.r6444)
;
_audit_update_record
;
2022-02-25 deposited with the CCDC.	2022-03-03 downloaded from the CCDC.
;
_cell_angle_alpha 90
_cell_angle_beta 98.2920(18)
_cell_angle_gamma 90
_cell_formula_units_Z 4
_cell_length_a 8.9999(2)
_cell_length_b 10.1154(2)
_cell_length_c 26.2786(5)
_cell_measurement_reflns_used 6370
_cell_measurement_temperature 172.99(10)
_cell_measurement_theta_max 75.3340
_cell_measurement_theta_min 3.3830
_cell_volume 2367.33(8)
_computing_cell_refinement 'CrysAlisPro 1.171.40.84a (Rigaku OD, 2020)'
_computing_data_collection 'CrysAlisPro 1.171.40.84a (Rigaku OD, 2020)'
_computing_data_reduction 'CrysAlisPro 1.171.40.84a (Rigaku OD, 2020)'
_computing_molecular_graphics 'Olex2 1.5-dev (Dolomanov et al., 2009)'
_computing_publication_material 'Olex2 1.5-dev (Dolomanov et al., 2009)'
_computing_structure_refinement 'SHELXL 2018/3 (Sheldrick, 2015)'
_computing_structure_solution 'olex2.solve (Bourhis et al., 2015)'
_diffrn_ambient_temperature 172.99(10)
_diffrn_detector_area_resol_mean 10.0000
_diffrn_detector_type HyPix
_diffrn_measured_fraction_theta_full 0.989
_diffrn_measured_fraction_theta_max 0.989
_diffrn_measurement_details
;
List of Runs (angles in degrees, time in seconds):

  # Type    Start    End  Width  t~exp~   \w     \q     \k     \f   Frames
#--------------------------------------------------------------------------
  1  \w     92.00 174.00   1.00    0.26    --  106.49  56.00 -50.00   82
  2  \w     94.00 178.00   1.00    0.26    --  106.49  38.00  30.00   84
  3  \w     39.00 117.00   1.00    0.10    --   48.45  56.00 -50.00   78
  4  \w    -21.00  51.00   1.00    0.10    --   48.45 -56.00 167.00   72
  5  \w     34.00  66.00   1.00    0.26    --  106.49 -57.00  30.00   32
  6  \w     35.00  64.00   1.00    0.26    --  106.49 -56.00 167.00   29
  7  \w     39.00  65.00   1.00    0.26    --  106.49 -57.00   0.00   26
  8  \w     34.00 101.00   1.00    0.26    --  106.49 -77.00 -90.00   67
  9  \w     34.00  65.00   1.00    0.26    --  106.49 -57.00-150.00   31
 10  \w     39.00 105.00   1.00    0.26    --  106.49 -99.00   0.00   66
 11  \w     34.00 105.00   1.00    0.26    --  106.49 -99.00-180.00   71
 12  \w    -62.00  22.00   1.00    0.10    --  -48.45  56.00 -50.00   84
 13  \w    -66.00 -19.00   1.00    0.26    --  -86.25  57.00-180.00   47
 14  \w    -56.00 -16.00   1.00    0.26    --  -86.25  56.00 -50.00   40
 15  \w    -43.00 -15.00   1.00    0.26    --  -86.25  38.00 150.00   28
 16  \w    -70.00 -34.00   1.00    0.10    --  -48.45 -56.00 167.00   36
 17  \w   -102.00 -75.00   1.00    0.26    --  -86.25 -56.00 167.00   27
 18  \w   -120.00 -82.00   1.00    0.10    --  -48.45 -56.00 167.00   38
 19  \w   -119.00 -74.00   1.00    0.10    --  -48.45-125.00 -60.00   45
;
_diffrn_measurement_device 'four-circle diffractometer'
_diffrn_measurement_device_type 'XtaLAB Synergy, Dualflex, HyPix'
_diffrn_measurement_method '\w scans'
_diffrn_measurement_specimen_support 'Mitegen 50um'
_diffrn_radiation_type CuK\a
_diffrn_radiation_wavelength 1.54184
_diffrn_reflns_av_R_equivalents 0.0527
_diffrn_reflns_av_unetI/netI 0.0464
_diffrn_reflns_Laue_measured_fraction_full 0.989
_diffrn_reflns_Laue_measured_fraction_max 0.989
_diffrn_reflns_limit_h_max 10
_diffrn_reflns_limit_h_min -10
_diffrn_reflns_limit_k_max 12
_diffrn_reflns_limit_k_min -10
_diffrn_reflns_limit_l_max 31
_diffrn_reflns_limit_l_min -31
_diffrn_reflns_number 15188
_diffrn_reflns_point_group_measured_fraction_full 0.989
_diffrn_reflns_point_group_measured_fraction_max 0.989
_diffrn_reflns_theta_full 67.046
_diffrn_reflns_theta_max 67.046
_diffrn_reflns_theta_min 3.399
_exptl_absorpt_coefficient_mu 7.981
_exptl_absorpt_correction_T_max 1.00000
_exptl_absorpt_correction_T_min 0.44551
_exptl_absorpt_correction_type multi-scan
_exptl_absorpt_process_details
;
CrysAlisPro 1.171.40.84a (Rigaku Oxford Diffraction, 2020)
Empirical absorption correction using spherical harmonics,
implemented in SCALE3 ABSPACK scaling algorithm.
;
_exptl_crystal_colour 'metallic dark red'
_exptl_crystal_colour_lustre metallic
_exptl_crystal_colour_modifier dark
_exptl_crystal_colour_primary red
_exptl_crystal_density_diffrn 1.431
_exptl_crystal_description block
_exptl_crystal_F_000 1068
_exptl_crystal_size_max 0.06
_exptl_crystal_size_mid 0.05
_exptl_crystal_size_min 0.04
_refine_diff_density_max 0.695
_refine_diff_density_min -0.428
_refine_diff_density_rms 0.104
_refine_ls_extinction_method none
_refine_ls_goodness_of_fit_ref 1.055
_refine_ls_hydrogen_treatment constr
_refine_ls_matrix_type full
_refine_ls_number_parameters 297
_refine_ls_number_reflns 4177
_refine_ls_number_restraints 128
_refine_ls_restrained_S_all 1.048
_refine_ls_R_factor_all 0.0492
_refine_ls_R_factor_gt 0.0442
_refine_ls_shift/su_max 0.000
_refine_ls_shift/su_mean 0.000
_refine_ls_structure_factor_coef Fsqd
_refine_ls_weighting_details 'w=1/[\s^2^(Fo^2^)+(0.0618P)^2^+2.0066P] where P=(Fo^2^+2Fc^2^)/3'
_refine_ls_weighting_scheme calc
_refine_ls_wR_factor_gt 0.1082
_refine_ls_wR_factor_ref 0.1108
_reflns_Friedel_coverage 0.000
_reflns_number_gt 3798
_reflns_number_total 4177
_reflns_threshold_expression 'I > 2\s(I)'
_cod_data_source_file d1nj06133j2.cif
_cod_data_source_block 201216d
_cod_depositor_comments 'Adding full bibliography for 7061389--7061390.cif.'
_cod_original_cell_volume 2367.33(9)
_cod_database_code 7061390
_shelx_shelxl_version_number 2018/3
_shelx_space_group_comment
;
The symmetry employed for this shelxl refinement is uniquely defined
by the following loop, which should always be used as a source of
symmetry information in preference to the above space-group names.
They are only intended as comments.
;
_shelx_estimated_absorpt_t_max 0.741
_shelx_estimated_absorpt_t_min 0.646
_olex2_refinement_description
;
1. Fixed Uiso
 At 1.5 times of:
  All C(H,H,H) groups
2. Restrained distances
 F5-C18 \\sim F5A-C18A
 with sigma of 0.02
 C18-C5 \\sim C18A-C5A
 with sigma of 0.04
 F3-C3 \\sim F3A-C3A
 with sigma of 0.02
 F1-C5 \\sim F1A-C5A
 with sigma of 0.04
 Fe1-C1 \\sim Fe1-C1A
 with sigma of 0.02
 F1-C4 \\sim F1A-C4A
 with sigma of 0.02
 F4-C5 \\sim F4A-C5A
 with sigma of 0.02
 C4-C3 \\sim C4A-C3A
 with sigma of 0.02
 C4-C1 \\sim C4A-C1A
 with sigma of 0.04
 C1-N2 \\sim C1A-N2A
 with sigma of 0.04
 C1-C18 \\sim C1A-C18A
 with sigma of 0.02
 C1-C5 \\sim C1A-C5A
 with sigma of 0.02
 C5-C3 \\sim C5A-C3A
 with sigma of 0.04
 N2-C18 \\sim N2A-C18A
 with sigma of 0.02
 N2-C3 \\sim N2A-C3A
 with sigma of 0.02
 C4-C5 \\sim C4A-C5A
 with sigma of 0.02
 F1-C3 \\sim F1A-C3A
 with sigma of 0.04
 C4-N2 \\sim C4A-N2A
 with sigma of 0.04
 Fe1-C18 \\sim Fe1-C18A
 with sigma of 0.04
 Fe1-C5 \\sim Fe1-C5A
 with sigma of 0.04
 F4-C4 \\sim F4A-C4A
 with sigma of 0.04
 C18-C3 \\sim C18A-C3A
 with sigma of 0.04
 F4-C1 \\sim F4A-C1A
 with sigma of 0.04
 F5-C1 \\sim F5A-C1A
 with sigma of 0.04
 F5-N2 \\sim F5A-N2A
 with sigma of 0.04
 F3-C4 \\sim F3A-C4A
 with sigma of 0.04
 F3-N2 \\sim F3A-N2A
 with sigma of 0.04
3. Rigid bond restraints
 N2, C3
 with sigma for 1-2 distances of 0.001 and sigma for 1-3 distances of 0.002
4. Uiso/Uaniso restraints and constraints
F3A \\sim F4A \\sim C5A \\sim C4A \\sim C1A \\sim F1A \\sim C3A \\sim C18A
\\sim N2A \\sim F5A: within 2A with sigma of 0.001 and sigma for terminal atoms
of 0.002 within 2A
Uanis(N2) \\sim Ueq, Uanis(C3) \\sim Ueq: with sigma of 0.001 and sigma for
terminal atoms of 0.002
Uanis(C4) \\sim Ueq, Uanis(C3) \\sim Ueq: with sigma of 0.001 and sigma for
terminal atoms of 0.002
5. Rigid body (RIGU) restrains
 N2, F4, C5, C4, C1, F1, C3, C18, F3, F5
 with sigma for 1-2 distances of 0.001 and sigma for 1-3 distances of 0.001
6. Others
 Sof(F4A)=Sof(F5A)=Sof(F3A)=Sof(F1A)=Sof(C4A)=Sof(C1A)=Sof(N2A)=Sof(C18A)=
 Sof(C5A)=Sof(C3A)=1-FVAR(1)
 Sof(F4)=Sof(F5)=Sof(F3)=Sof(F1)=Sof(C4)=Sof(C1)=Sof(N2)=Sof(C18)=Sof(C5)=
 Sof(C3)=FVAR(1)
7.a Idealised Me refined as rotating group:
 C10(H10A,H10B,H10C), C15(H15A,H15B,H15C), C8(H8A,H8B,H8C), C6(H6A,H6B,H6C),
 C7(H7A,H7B,H7C), C9(H9A,H9B,H9C), C11(H11A,H11B,H11C), C17(H17A,H17B,H17C),
 C12(H12A,H12B,H12C), C16(H16A,H16B,H16C), C14(H14A,H14B,H14C), C13(H13A,H13B,
 H13C)
;
_olex2_submission_special_instructions 'No special instructions were received'
_oxdiff_exptl_absorpt_empirical_details
;
Empirical correction (ABSPACK) includes:
- Absorption correction using spherical harmonics
- Frame scaling
;

loop_
_space_group_symop_operation_xyz
'x, y, z'
'-x, y+1/2, -z+1/2'
'-x, -y, -z'
'x, -y-1/2, z-1/2'

loop_
_atom_site_label
_atom_site_type_symbol
_atom_site_fract_x
_atom_site_fract_y
_atom_site_fract_z
_atom_site_U_iso_or_equiv
_atom_site_adp_type
_atom_site_occupancy
_atom_site_site_symmetry_order
_atom_site_calc_flag
_atom_site_refinement_flags_posn
_atom_site_refinement_flags_adp
_atom_site_refinement_flags_occupancy
_atom_site_disorder_assembly
_atom_site_disorder_group
Fe1 Fe 0.81572(5) 0.80447(4) 0.38302(2) 0.01379(14) Uani 1 1 d D . . . .
P1 P 0.96077(8) 0.92333(7) 0.33873(3) 0.01753(18) Uani 1 1 d . . . . .
P3 P 0.64257(8) 0.75511(8) 0.31497(3) 0.01761(19) Uani 1 1 d . . . . .
P2 P 0.75075(9) 0.67861(8) 0.44676(3) 0.02083(19) Uani 1 1 d . . . . .
P4 P 0.69689(9) 0.97962(8) 0.40844(3) 0.0214(2) Uani 1 1 d . . . . .
F4 F 0.8046(5) 0.4992(7) 0.3302(3) 0.0279(10) Uani 0.756(5) 1 d D . P A 1
F5 F 1.1702(9) 0.7606(6) 0.4318(3) 0.0282(11) Uani 0.756(5) 1 d D . P A 1
F3 F 1.2997(4) 0.3685(3) 0.37293(13) 0.0379(8) Uani 0.756(5) 1 d D . P A 1
F1 F 1.0128(3) 0.3256(2) 0.32272(10) 0.0337(8) Uani 0.756(5) 1 d D . P A 1
C4 C 1.0500(5) 0.4353(5) 0.34992(19) 0.0205(8) Uani 0.756(5) 1 d D U P A 1
C1 C 0.9665(9) 0.6520(8) 0.3802(4) 0.0151(10) Uani 0.756(5) 1 d D . P A 1
N2 N 1.2257(4) 0.5653(4) 0.40250(16) 0.0208(8) Uani 0.756(5) 1 d D U P A 1
C18 C 1.1177(7) 0.6541(6) 0.4035(3) 0.0171(10) Uani 0.756(5) 1 d D . P A 1
C10 C 0.5201(4) 0.8902(4) 0.28702(13) 0.0299(8) Uani 1 1 d . . . . .
H10A H 0.455998 0.919402 0.311998 0.045 Uiso 1 1 calc R U . . .
H10B H 0.457171 0.858684 0.255822 0.045 Uiso 1 1 calc R U . . .
H10C H 0.581926 0.964303 0.278361 0.045 Uiso 1 1 calc R U . . .
C5 C 0.9432(6) 0.5324(6) 0.3542(3) 0.0176(10) Uani 0.756(5) 1 d D . P A 1
C15 C 0.9011(4) 0.6724(4) 0.50194(12) 0.0317(8) Uani 1 1 d . . . . .
H15A H 0.995842 0.648191 0.490080 0.048 Uiso 1 1 calc R U . . .
H15B H 0.876167 0.606379 0.526651 0.048 Uiso 1 1 calc R U . . .
H15C H 0.911609 0.759343 0.518526 0.048 Uiso 1 1 calc R U . . .
C8 C 1.0867(4) 1.0420(3) 0.37624(13) 0.0285(7) Uani 1 1 d . . . . .
H8A H 1.154316 0.994674 0.402682 0.043 Uiso 1 1 calc R U . . .
H8B H 1.027034 1.105938 0.392698 0.043 Uiso 1 1 calc R U . . .
H8C H 1.145842 1.088672 0.353364 0.043 Uiso 1 1 calc R U . . .
C6 C 1.1006(4) 0.8370(4) 0.30618(13) 0.0300(8) Uani 1 1 d . . . . .
H6A H 1.151893 0.900989 0.286783 0.045 Uiso 1 1 calc R U . . .
H6B H 1.050045 0.770664 0.282569 0.045 Uiso 1 1 calc R U . . .
H6C H 1.174175 0.793324 0.331861 0.045 Uiso 1 1 calc R U . . .
C7 C 0.8869(4) 1.0299(3) 0.28390(13) 0.0272(7) Uani 1 1 d . . . . .
H7A H 0.970583 1.072804 0.270336 0.041 Uiso 1 1 calc R U . . .
H7B H 0.821054 1.097489 0.295360 0.041 Uiso 1 1 calc R U . . .
H7C H 0.829730 0.976026 0.256878 0.041 Uiso 1 1 calc R U . . .
C3 C 1.1906(5) 0.4592(4) 0.37535(17) 0.0206(8) Uani 0.756(5) 1 d D U P A 1
C9 C 0.7006(4) 0.6997(3) 0.25361(12) 0.0273(7) Uani 1 1 d . . . . .
H9A H 0.761739 0.768505 0.240536 0.041 Uiso 1 1 calc R U . . .
H9B H 0.611178 0.683002 0.228418 0.041 Uiso 1 1 calc R U . . .
H9C H 0.759483 0.618198 0.259414 0.041 Uiso 1 1 calc R U . . .
C11 C 0.4926(3) 0.6362(3) 0.32160(13) 0.0265(7) Uani 1 1 d . . . . .
H11A H 0.535506 0.547258 0.326577 0.040 Uiso 1 1 calc R U . . .
H11B H 0.418306 0.637607 0.290432 0.040 Uiso 1 1 calc R U . . .
H11C H 0.443915 0.660108 0.351348 0.040 Uiso 1 1 calc R U . . .
C17 C 0.5912(4) 0.7114(4) 0.48194(15) 0.0381(9) Uani 1 1 d . . . . .
H17A H 0.596926 0.802549 0.494683 0.057 Uiso 1 1 calc R U . . .
H17B H 0.595169 0.650214 0.511025 0.057 Uiso 1 1 calc R U . . .
H17C H 0.496698 0.698755 0.458771 0.057 Uiso 1 1 calc R U . . .
C12 C 0.6905(4) 1.1433(3) 0.37689(16) 0.0373(9) Uani 1 1 d . . . . .
H12A H 0.793009 1.175560 0.376587 0.056 Uiso 1 1 calc R U . . .
H12B H 0.635687 1.205618 0.395875 0.056 Uiso 1 1 calc R U . . .
H12C H 0.639300 1.135457 0.341485 0.056 Uiso 1 1 calc R U . . .
C16 C 0.7150(4) 0.5006(3) 0.43831(13) 0.0319(8) Uani 1 1 d . . . . .
H16A H 0.626938 0.486823 0.412220 0.048 Uiso 1 1 calc R U . . .
H16B H 0.696252 0.462007 0.471011 0.048 Uiso 1 1 calc R U . . .
H16C H 0.802613 0.457858 0.427205 0.048 Uiso 1 1 calc R U . . .
C14 C 0.4933(4) 0.9729(4) 0.41349(15) 0.0352(8) Uani 1 1 d . . . . .
H14A H 0.439075 1.035869 0.389217 0.053 Uiso 1 1 calc R U . . .
H14B H 0.477893 0.995981 0.448579 0.053 Uiso 1 1 calc R U . . .
H14C H 0.455440 0.883433 0.405353 0.053 Uiso 1 1 calc R U . . .
C13 C 0.7713(4) 1.0371(4) 0.47346(14) 0.0343(8) Uani 1 1 d . . . . .
H13A H 0.764782 0.965531 0.498158 0.051 Uiso 1 1 calc R U . . .
H13B H 0.712355 1.112935 0.482396 0.051 Uiso 1 1 calc R U . . .
H13C H 0.876435 1.063616 0.474494 0.051 Uiso 1 1 calc R U . . .
F4A F 1.167(3) 0.744(2) 0.4272(10) 0.024(3) Uiso 0.244(5) 1 d D U P A 2
F5A F 0.7760(17) 0.499(2) 0.3284(9) 0.024(2) Uiso 0.244(5) 1 d D U P A 2
F3A F 1.2461(11) 0.3295(9) 0.3622(4) 0.030(2) Uiso 0.244(5) 1 d D U P A 2
F1A F 1.3425(8) 0.5410(7) 0.4224(3) 0.0259(19) Uiso 0.244(5) 1 d D U P A 2
C4A C 1.2031(15) 0.5351(14) 0.3948(6) 0.0229(18) Uiso 0.244(5) 1 d D U P A 2
C1A C 0.955(3) 0.647(3) 0.3744(16) 0.0228(19) Uiso 0.244(5) 1 d D U P A 2
N2A N 1.0088(13) 0.4237(13) 0.3443(5) 0.0224(18) Uiso 0.244(5) 1 d D U P A 2
C18A C 0.919(2) 0.524(2) 0.3504(13) 0.0226(19) Uiso 0.244(5) 1 d D U P A 2
C5A C 1.102(2) 0.638(2) 0.3995(13) 0.0231(19) Uiso 0.244(5) 1 d D U P A 2
C3A C 1.1463(14) 0.4301(12) 0.3656(5) 0.0227(17) Uiso 0.244(5) 1 d D U P A 2

loop_
_atom_site_aniso_label
_atom_site_aniso_U_11
_atom_site_aniso_U_22
_atom_site_aniso_U_33
_atom_site_aniso_U_23
_atom_site_aniso_U_13
_atom_site_aniso_U_12
Fe1 0.0173(2) 0.0129(2) 0.0118(2) -0.00047(17) 0.00417(17) -0.00042(18)
P1 0.0206(4) 0.0147(4) 0.0180(4) 0.0015(3) 0.0048(3) -0.0016(3)
P3 0.0203(4) 0.0187(4) 0.0140(4) -0.0008(3) 0.0028(3) -0.0022(3)
P2 0.0260(4) 0.0223(4) 0.0154(4) 0.0024(3) 0.0069(3) -0.0017(3)
P4 0.0231(4) 0.0198(4) 0.0220(4) -0.0060(3) 0.0056(3) 0.0017(3)
F4 0.024(2) 0.0199(14) 0.0370(17) -0.0076(11) -0.0034(19) 0.0010(18)
F5 0.0258(15) 0.023(2) 0.033(2) -0.0075(14) -0.0047(13) -0.0003(15)
F3 0.0331(16) 0.0319(16) 0.0490(18) -0.0022(14) 0.0067(13) 0.0171(13)
F1 0.0475(16) 0.0192(12) 0.0341(15) -0.0073(10) 0.0054(11) 0.0042(10)
C4 0.0221(11) 0.0196(11) 0.0199(12) 0.0001(8) 0.0039(8) 0.0008(8)
C1 0.0210(17) 0.0153(16) 0.010(3) 0.0046(13) 0.0066(14) -0.0019(14)
N2 0.0215(11) 0.0213(10) 0.0200(11) 0.0017(8) 0.0043(8) 0.0005(8)
C18 0.0223(17) 0.016(2) 0.014(2) 0.0035(15) 0.0053(15) -0.0027(14)
C10 0.0298(18) 0.0306(19) 0.0276(18) 0.0050(15) -0.0012(14) 0.0018(15)
C5 0.0197(18) 0.0180(16) 0.015(2) 0.0019(13) 0.0040(17) -0.0005(14)
C15 0.041(2) 0.038(2) 0.0159(16) 0.0060(14) 0.0004(14) -0.0031(16)
C8 0.0274(17) 0.0241(18) 0.0328(18) 0.0004(14) 0.0006(14) -0.0073(14)
C6 0.0331(19) 0.0293(19) 0.0310(18) 0.0064(15) 0.0161(14) 0.0019(15)
C7 0.0338(18) 0.0221(17) 0.0264(17) 0.0082(14) 0.0067(14) -0.0023(14)
C3 0.0208(10) 0.0206(10) 0.0208(11) 0.0014(8) 0.0042(8) 0.0032(7)
C9 0.0360(19) 0.0288(18) 0.0172(15) -0.0036(13) 0.0042(13) -0.0060(15)
C11 0.0231(16) 0.0316(19) 0.0252(16) -0.0011(14) 0.0044(13) -0.0078(14)
C17 0.041(2) 0.045(2) 0.0323(19) 0.0049(17) 0.0191(16) 0.0022(18)
C12 0.041(2) 0.0217(18) 0.050(2) -0.0049(17) 0.0113(17) 0.0077(16)
C16 0.043(2) 0.0276(19) 0.0265(17) 0.0082(15) 0.0098(15) -0.0062(16)
C14 0.0250(18) 0.043(2) 0.039(2) -0.0065(17) 0.0098(15) 0.0062(16)
C13 0.038(2) 0.037(2) 0.0283(18) -0.0169(16) 0.0059(15) -0.0009(17)

loop_
_atom_type_symbol
_atom_type_description
_atom_type_scat_dispersion_real
_atom_type_scat_dispersion_imag
_atom_type_scat_source
C C 0.0181 0.0091 'International Tables Vol C Tables 4.2.6.8 and 6.1.1.4'
H H 0.0000 0.0000 'International Tables Vol C Tables 4.2.6.8 and 6.1.1.4'
F F 0.0727 0.0534 'International Tables Vol C Tables 4.2.6.8 and 6.1.1.4'
Fe Fe -1.1336 3.1974 'International Tables Vol C Tables 4.2.6.8 and 6.1.1.4'
N N 0.0311 0.0180 'International Tables Vol C Tables 4.2.6.8 and 6.1.1.4'
P P 0.2955 0.4335 'International Tables Vol C Tables 4.2.6.8 and 6.1.1.4'

loop_
_geom_angle_atom_site_label_1
_geom_angle_atom_site_label_2
_geom_angle_atom_site_label_3
_geom_angle
_geom_angle_site_symmetry_1
_geom_angle_site_symmetry_3
_geom_angle_publ_flag
P1 Fe1 P3 95.48(3) . . y
P1 Fe1 P2 158.76(4) . . y
P2 Fe1 P3 103.98(3) . . y
P4 Fe1 P1 94.04(3) . . y
P4 Fe1 P3 96.17(3) . . y
P4 Fe1 P2 92.26(3) . . y
C1 Fe1 P1 86.9(4) . . y
C1 Fe1 P3 100.92(19) . . y
C1 Fe1 P2 81.2(4) . . y
C1 Fe1 P4 162.7(2) . . y
C1A Fe1 P1 87.0(14) . . y
C1A Fe1 P3 96.0(7) . . y
C1A Fe1 P2 82.6(14) . . y
C1A Fe1 P4 167.7(8) . . y
C8 P1 Fe1 115.84(12) . . ?
C8 P1 C6 98.59(17) . . ?
C8 P1 C7 99.34(16) . . ?
C6 P1 Fe1 118.62(12) . . ?
C6 P1 C7 96.19(16) . . ?
C7 P1 Fe1 123.51(11) . . ?
C10 P3 Fe1 117.28(12) . . ?
C10 P3 C9 96.03(16) . . ?
C9 P3 Fe1 120.59(11) . . ?
C11 P3 Fe1 120.27(11) . . ?
C11 P3 C10 96.79(16) . . ?
C11 P3 C9 100.82(15) . . ?
C15 P2 Fe1 111.50(12) . . ?
C15 P2 C17 98.55(18) . . ?
C15 P2 C16 99.11(17) . . ?
C17 P2 Fe1 125.18(13) . . ?
C16 P2 Fe1 121.68(11) . . ?
C16 P2 C17 95.80(18) . . ?
C12 P4 Fe1 124.38(12) . . ?
C12 P4 C14 95.58(18) . . ?
C14 P4 Fe1 121.01(13) . . ?
C13 P4 Fe1 113.91(12) . . ?
C13 P4 C12 96.72(18) . . ?
C13 P4 C14 100.13(17) . . ?
F1 C4 C5 120.5(4) . . ?
F1 C4 C3 123.5(4) . . ?
C3 C4 C5 116.0(4) . . ?
C18 C1 Fe1 124.9(4) . . ?
C5 C1 Fe1 127.9(4) . . ?
C5 C1 C18 107.1(4) . . ?
C3 N2 C18 116.6(4) . . ?
F5 C18 C1 119.3(5) . . ?
N2 C18 F5 110.5(5) . . ?
N2 C18 C1 130.2(4) . . ?
P3 C10 H10A 109.5 . . ?
P3 C10 H10B 109.5 . . ?
P3 C10 H10C 109.5 . . ?
H10A C10 H10B 109.5 . . ?
H10A C10 H10C 109.5 . . ?
H10B C10 H10C 109.5 . . ?
F4 C5 C4 112.7(5) . . ?
F4 C5 C1 120.5(5) . . ?
C4 C5 C1 126.7(4) . . ?
P2 C15 H15A 109.5 . . ?
P2 C15 H15B 109.5 . . ?
P2 C15 H15C 109.5 . . ?
H15A C15 H15B 109.5 . . ?
H15A C15 H15C 109.5 . . ?
H15B C15 H15C 109.5 . . ?
P1 C8 H8A 109.5 . . ?
P1 C8 H8B 109.5 . . ?
P1 C8 H8C 109.5 . . ?
H8A C8 H8B 109.5 . . ?
H8A C8 H8C 109.5 . . ?
H8B C8 H8C 109.5 . . ?
P1 C6 H6A 109.5 . . ?
P1 C6 H6B 109.5 . . ?
P1 C6 H6C 109.5 . . ?
H6A C6 H6B 109.5 . . ?
H6A C6 H6C 109.5 . . ?
H6B C6 H6C 109.5 . . ?
P1 C7 H7A 109.5 . . ?
P1 C7 H7B 109.5 . . ?
P1 C7 H7C 109.5 . . ?
H7A C7 H7B 109.5 . . ?
H7A C7 H7C 109.5 . . ?
H7B C7 H7C 109.5 . . ?
F3 C3 C4 119.1(4) . . ?
N2 C3 F3 117.6(4) . . ?
N2 C3 C4 123.3(4) . . ?
P3 C9 H9A 109.5 . . ?
P3 C9 H9B 109.5 . . ?
P3 C9 H9C 109.5 . . ?
H9A C9 H9B 109.5 . . ?
H9A C9 H9C 109.5 . . ?
H9B C9 H9C 109.5 . . ?
P3 C11 H11A 109.5 . . ?
P3 C11 H11B 109.5 . . ?
P3 C11 H11C 109.5 . . ?
H11A C11 H11B 109.5 . . ?
H11A C11 H11C 109.5 . . ?
H11B C11 H11C 109.5 . . ?
P2 C17 H17A 109.5 . . ?
P2 C17 H17B 109.5 . . ?
P2 C17 H17C 109.5 . . ?
H17A C17 H17B 109.5 . . ?
H17A C17 H17C 109.5 . . ?
H17B C17 H17C 109.5 . . ?
P4 C12 H12A 109.5 . . ?
P4 C12 H12B 109.5 . . ?
P4 C12 H12C 109.5 . . ?
H12A C12 H12B 109.5 . . ?
H12A C12 H12C 109.5 . . ?
H12B C12 H12C 109.5 . . ?
P2 C16 H16A 109.5 . . ?
P2 C16 H16B 109.5 . . ?
P2 C16 H16C 109.5 . . ?
H16A C16 H16B 109.5 . . ?
H16A C16 H16C 109.5 . . ?
H16B C16 H16C 109.5 . . ?
P4 C14 H14A 109.5 . . ?
P4 C14 H14B 109.5 . . ?
P4 C14 H14C 109.5 . . ?
H14A C14 H14B 109.5 . . ?
H14A C14 H14C 109.5 . . ?
H14B C14 H14C 109.5 . . ?
P4 C13 H13A 109.5 . . ?
P4 C13 H13B 109.5 . . ?
P4 C13 H13C 109.5 . . ?
H13A C13 H13B 109.5 . . ?
H13A C13 H13C 109.5 . . ?
H13B C13 H13C 109.5 . . ?
F1A C4A C5A 118.9(12) . . ?
F1A C4A C3A 125.2(12) . . ?
C3A C4A C5A 115.6(12) . . ?
C18A C1A Fe1 128.6(14) . . ?
C5A C1A Fe1 123.3(13) . . ?
C5A C1A C18A 107.4(12) . . ?
C3A N2A C18A 118.5(13) . . ?
F5A C18A C1A 120.1(16) . . ?
N2A C18A F5A 111.3(15) . . ?
N2A C18A C1A 128.6(14) . . ?
F4A C5A C4A 113.1(14) . . ?
F4A C5A C1A 120.2(16) . . ?
C1A C5A C4A 126.2(14) . . ?
C4A C3A F3A 114.8(11) . . ?
N2A C3A F3A 122.3(11) . . ?
N2A C3A C4A 122.8(11) . . ?

loop_
_geom_bond_atom_site_label_1
_geom_bond_atom_site_label_2
_geom_bond_distance
_geom_bond_site_symmetry_2
_geom_bond_publ_flag
Fe1 P1 2.2232(8) . y
Fe1 P3 2.2522(8) . y
Fe1 P2 2.2473(9) . y
Fe1 P4 2.2214(9) . y
Fe1 C1 2.062(4) . y
Fe1 C1A 2.063(13) . y
P1 C8 1.837(3) . ?
P1 C6 1.841(3) . ?
P1 C7 1.845(3) . ?
P3 C10 1.840(3) . ?
P3 C9 1.852(3) . ?
P3 C11 1.835(3) . ?
P2 C15 1.836(3) . ?
P2 C17 1.847(4) . ?
P2 C16 1.838(4) . ?
P4 C12 1.849(4) . ?
P4 C14 1.858(3) . ?
P4 C13 1.837(3) . ?
F4 C5 1.357(6) . ?
F5 C18 1.355(6) . ?
F3 C3 1.352(5) . ?
F1 C4 1.336(5) . ?
C4 C5 1.390(7) . ?
C4 C3 1.364(6) . ?
C1 C18 1.409(7) . ?
C1 C5 1.390(7) . ?
N2 C18 1.327(7) . ?
N2 C3 1.302(6) . ?
C10 H10A 0.9800 . ?
C10 H10B 0.9800 . ?
C10 H10C 0.9800 . ?
C15 H15A 0.9800 . ?
C15 H15B 0.9800 . ?
C15 H15C 0.9800 . ?
C8 H8A 0.9800 . ?
C8 H8B 0.9800 . ?
C8 H8C 0.9800 . ?
C6 H6A 0.9800 . ?
C6 H6B 0.9800 . ?
C6 H6C 0.9800 . ?
C7 H7A 0.9800 . ?
C7 H7B 0.9800 . ?
C7 H7C 0.9800 . ?
C9 H9A 0.9800 . ?
C9 H9B 0.9800 . ?
C9 H9C 0.9800 . ?
C11 H11A 0.9800 . ?
C11 H11B 0.9800 . ?
C11 H11C 0.9800 . ?
C17 H17A 0.9800 . ?
C17 H17B 0.9800 . ?
C17 H17C 0.9800 . ?
C12 H12A 0.9800 . ?
C12 H12B 0.9800 . ?
C12 H12C 0.9800 . ?
C16 H16A 0.9800 . ?
C16 H16B 0.9800 . ?
C16 H16C 0.9800 . ?
C14 H14A 0.9800 . ?
C14 H14B 0.9800 . ?
C14 H14C 0.9800 . ?
C13 H13A 0.9800 . ?
C13 H13B 0.9800 . ?
C13 H13C 0.9800 . ?
F4A C5A 1.375(16) . ?
F5A C18A 1.356(15) . ?
F3A C3A 1.368(12) . ?
F1A C4A 1.357(13) . ?
C4A C5A 1.400(17) . ?
C4A C3A 1.365(14) . ?
C1A C18A 1.410(18) . ?
C1A C5A 1.389(17) . ?
N2A C18A 1.321(17) . ?
N2A C3A 1.284(13) . ?

loop_
_geom_torsion_atom_site_label_1
_geom_torsion_atom_site_label_2
_geom_torsion_atom_site_label_3
_geom_torsion_atom_site_label_4
_geom_torsion
_geom_torsion_site_symmetry_1
_geom_torsion_site_symmetry_2
_geom_torsion_site_symmetry_3
_geom_torsion_site_symmetry_4
_geom_torsion_publ_flag
Fe1 C1 C18 F5 2.8(14) . . . . ?
Fe1 C1 C18 N2 -176.8(8) . . . . ?
Fe1 C1 C5 F4 -5.9(14) . . . . ?
Fe1 C1 C5 C4 175.0(7) . . . . ?
Fe1 C1A C18A F5A 1(6) . . . . ?
Fe1 C1A C18A N2A 179(3) . . . . ?
Fe1 C1A C5A F4A -8(5) . . . . ?
Fe1 C1A C5A C4A -179(3) . . . . ?
F1 C4 C5 F4 2.3(10) . . . . ?
F1 C4 C5 C1 -178.6(8) . . . . ?
F1 C4 C3 F3 0.6(7) . . . . ?
F1 C4 C3 N2 -178.9(4) . . . . ?
C18 C1 C5 F4 176.5(8) . . . . ?
C18 C1 C5 C4 -2.6(13) . . . . ?
C18 N2 C3 F3 178.7(6) . . . . ?
C18 N2 C3 C4 -1.9(8) . . . . ?
C5 C4 C3 F3 179.8(5) . . . . ?
C5 C4 C3 N2 0.3(8) . . . . ?
C5 C1 C18 F5 -179.5(9) . . . . ?
C5 C1 C18 N2 0.8(14) . . . . ?
C3 C4 C5 F4 -176.9(6) . . . . ?
C3 C4 C5 C1 2.2(12) . . . . ?
C3 N2 C18 F5 -178.4(6) . . . . ?
C3 N2 C18 C1 1.3(13) . . . . ?
F1A C4A C5A F4A 9(4) . . . . ?
F1A C4A C5A C1A -180(3) . . . . ?
F1A C4A C3A F3A -5(2) . . . . ?
F1A C4A C3A N2A 172.8(15) . . . . ?
C18A C1A C5A F4A -179(3) . . . . ?
C18A C1A C5A C4A 10(5) . . . . ?
C18A N2A C3A F3A 179(2) . . . . ?
C18A N2A C3A C4A 1(3) . . . . ?
C5A C4A C3A F3A -179(2) . . . . ?
C5A C4A C3A N2A -1(3) . . . . ?
C5A C1A C18A F5A 172(3) . . . . ?
C5A C1A C18A N2A -10(5) . . . . ?
C3A C4A C5A F4A -177(2) . . . . ?
C3A C4A C5A C1A -5(5) . . . . ?
C3A N2A C18A F5A -176.2(19) . . . . ?
C3A N2A C18A C1A 6(5) . . . . ?
